data_4065768
loop_
_publ_author_name
'Huang, Hui'
'Hughes, Russell P.'
'Rheingold, Arnold L.'

_publ_section_title
;
 Synthesis and Structural Characterization of New Perfluoroacyl and
 Perfluoroalkyl Group 6 Transition Metal Compounds
;
_journal_issue 8
_journal_name_full Organometallics
_journal_page_first 1948
_journal_paper_doi 10.1021/om1001183
_journal_volume 29
_journal_year 2010
_chemical_formula_moiety 'C15 H15 Cr F3 O4'
_chemical_formula_sum 'C15 H15 Cr F3 O4'
_chemical_formula_weight 368.27
_chemical_name_systematic
; 
 ? 
;
_space_group_IT_number 14
_symmetry_cell_setting monoclinic
_symmetry_space_group_name_Hall '-P 2ybc'
_symmetry_space_group_name_H-M 'P 1 21/c 1'
_atom_sites_solution_hydrogens geom
_atom_sites_solution_primary direct
_atom_sites_solution_secondary difmap
_audit_creation_method SHELXL-97
_cell_angle_alpha 90.00
_cell_angle_beta 115.79(3)
_cell_angle_gamma 90.00
_cell_formula_units_Z 4
_cell_length_a 14.438(3)
_cell_length_b 8.2587(17)
_cell_length_c 14.853(3)
_cell_measurement_temperature 208(2)
_cell_volume 1594.7(7)
_computing_cell_refinement 'Bruker SMART'
_computing_data_collection 'Bruker SMART'
_computing_data_reduction 'Bruker SAINT'
_computing_molecular_graphics 'Bruker SHELXTL'
_computing_publication_material 'Bruker SHELXTL'
_computing_structure_refinement 'SHELXL-97 (Sheldrick, 1997)'
_computing_structure_solution 'SHELXS-97 (Sheldrick, 1990)'
_diffrn_ambient_temperature 208(2)
_diffrn_measured_fraction_theta_full 0.999
_diffrn_measured_fraction_theta_max 0.926
_diffrn_measurement_device_type 'CCD area detector'
_diffrn_measurement_method 'phi and omega scans'
_diffrn_radiation_monochromator graphite
_diffrn_radiation_source 'fine-focus sealed tube'
_diffrn_radiation_type MoK\a
_diffrn_radiation_wavelength 0.71073
_diffrn_reflns_av_R_equivalents 0.0417
_diffrn_reflns_av_sigmaI/netI 0.0517
_diffrn_reflns_limit_h_max 19
_diffrn_reflns_limit_h_min -6
_diffrn_reflns_limit_k_max 10
_diffrn_reflns_limit_k_min -10
_diffrn_reflns_limit_l_max 16
_diffrn_reflns_limit_l_min -19
_diffrn_reflns_number 10279
_diffrn_reflns_theta_full 25.00
_diffrn_reflns_theta_max 28.19
_diffrn_reflns_theta_min 1.57
_exptl_absorpt_coefficient_mu 0.764
_exptl_absorpt_correction_T_max 0.9628
_exptl_absorpt_correction_T_min 0.8622
_exptl_absorpt_correction_type multi-scan
_exptl_absorpt_process_details sadabs
_exptl_crystal_colour orange
_exptl_crystal_density_diffrn 1.534
_exptl_crystal_density_method 'not measured'
_exptl_crystal_description ROD
_exptl_crystal_F_000 752
_exptl_crystal_size_max 0.20
_exptl_crystal_size_mid 0.05
_exptl_crystal_size_min 0.05
_refine_diff_density_max 0.695
_refine_diff_density_min -0.497
_refine_diff_density_rms 0.082
_refine_ls_extinction_method none
_refine_ls_goodness_of_fit_ref 1.088
_refine_ls_hydrogen_treatment constr
_refine_ls_matrix_type full
_refine_ls_number_parameters 241
_refine_ls_number_reflns 3622
_refine_ls_number_restraints 0
_refine_ls_restrained_S_all 1.088
_refine_ls_R_factor_all 0.0758
_refine_ls_R_factor_gt 0.0593
_refine_ls_shift/su_max 0.031
_refine_ls_shift/su_mean 0.003
_refine_ls_structure_factor_coef Fsqd
_refine_ls_weighting_details 'calc w=1/[\s^2^(Fo^2^)+(0.0731P)^2^+0.7548P] where P=(Fo^2^+2Fc^2^)/3'
_refine_ls_weighting_scheme calc
_refine_ls_wR_factor_gt 0.1355
_refine_ls_wR_factor_ref 0.1433
_reflns_number_gt 2963
_reflns_number_total 3622
_reflns_threshold_expression >2sigma(I)
_cod_data_source_file om1001183_si_001.cif
_cod_data_source_block rph395_compound_6
_cod_depositor_comments
;
The following automatic conversions were performed:

'_symmetry_cell_setting' value 'Monoclinic' changed to 'monoclinic'
according to /home/saulius/struct/CIF-dictionaries/cif_core.dic
dictionary named 'cif_core.dic' version 2.4.1 from 2010-06-29.

Automatic conversion script
Id: cif_fix_values 1715 2011-07-08 13:25:40Z adriana 
;
_cod_original_cell_volume 1594.6(7)
_cod_original_sg_symbol_H-M P2(1)/c
_cod_database_code 4065768

loop_
_symmetry_equiv_pos_as_xyz
'x, y, z'
'-x, y+1/2, -z+1/2'
'-x, -y, -z'
'x, -y-1/2, z-1/2'

loop_
_atom_site_label
_atom_site_type_symbol
_atom_site_fract_x
_atom_site_fract_y
_atom_site_fract_z
_atom_site_U_iso_or_equiv
_atom_site_adp_type
_atom_site_occupancy
_atom_site_symmetry_multiplicity
_atom_site_calc_flag
_atom_site_refinement_flags
_atom_site_disorder_assembly
_atom_site_disorder_group
Cr1 Cr 0.26645(3) 0.80018(5) 0.83202(3) 0.02168(16) Uani 1 1 d . . .
F1 F 0.304(2) 0.999(3) 1.0375(18) 0.075(5) Uani 0.49(8) 1 d P A 1
F2 F 0.284(4) 1.234(4) 0.974(2) 0.096(8) Uani 0.49(8) 1 d P A 1
F3 F 0.1560(15) 1.104(6) 0.9759(18) 0.102(8) Uani 0.49(8) 1 d P A 1
F1A F 0.3127(16) 1.032(5) 1.0283(19) 0.077(6) Uani 0.51(8) 1 d P A 2
F2A F 0.234(4) 1.244(3) 0.9591(18) 0.093(7) Uani 0.51(8) 1 d P A 2
F3A F 0.1552(15) 1.061(4) 0.9859(17) 0.090(5) Uani 0.51(8) 1 d P A 2
O1 O 0.4136(2) 0.6127(4) 1.00924(19) 0.0577(8) Uani 1 1 d . . .
O2 O 0.4364(2) 1.0457(4) 0.8977(2) 0.0555(7) Uani 1 1 d . . .
O3 O 0.1225(2) 0.7101(4) 0.9221(2) 0.0598(8) Uani 1 1 d . . .
O4 O 0.15019(19) 1.1119(3) 0.78787(18) 0.0418(6) Uani 1 1 d . . .
C1 C 0.1512(2) 0.7877(3) 0.6728(2) 0.0257(6) Uani 1 1 d . . .
C2 C 0.1730(2) 0.6261(4) 0.7118(2) 0.0262(6) Uani 1 1 d . . .
C3 C 0.2784(2) 0.5951(3) 0.7410(2) 0.0265(6) Uani 1 1 d . . .
C4 C 0.3239(2) 0.7346(4) 0.7223(2) 0.0263(6) Uani 1 1 d . . .
C5 C 0.2446(2) 0.8552(4) 0.6797(2) 0.0277(6) Uani 1 1 d . . .
C6 C 0.0463(2) 0.8607(4) 0.6231(3) 0.0373(8) Uani 1 1 d . . .
H6A H 0.0138 0.8287 0.5534 0.056 Uiso 1 1 calc R . .
H6B H 0.0518 0.9778 0.6277 0.056 Uiso 1 1 calc R . .
H6C H 0.0052 0.8231 0.6561 0.056 Uiso 1 1 calc R . .
C7 C 0.0939(3) 0.5044(4) 0.7082(3) 0.0395(8) Uani 1 1 d . . .
H7A H 0.0664 0.4488 0.6443 0.059 Uiso 1 1 calc R . .
H7B H 0.0387 0.5596 0.7162 0.059 Uiso 1 1 calc R . .
H7C H 0.1257 0.4263 0.7617 0.059 Uiso 1 1 calc R . .
C8 C 0.3311(3) 0.4343(4) 0.7774(3) 0.0371(8) Uani 1 1 d . . .
H8A H 0.3342 0.3763 0.7220 0.056 Uiso 1 1 calc R . .
H8B H 0.2926 0.3710 0.8046 0.056 Uiso 1 1 calc R . .
H8C H 0.4003 0.4523 0.8290 0.056 Uiso 1 1 calc R . .
C9 C 0.4329(3) 0.7470(5) 0.7353(3) 0.0420(8) Uani 1 1 d . . .
H9A H 0.4384 0.6963 0.6790 0.063 Uiso 1 1 calc R . .
H9B H 0.4784 0.6926 0.7966 0.063 Uiso 1 1 calc R . .
H9C H 0.4523 0.8602 0.7389 0.063 Uiso 1 1 calc R . .
C10 C 0.2555(3) 1.0163(4) 0.6389(3) 0.0401(8) Uani 1 1 d . . .
H10A H 0.2356 1.0064 0.5677 0.060 Uiso 1 1 calc R . .
H10B H 0.3265 1.0518 0.6725 0.060 Uiso 1 1 calc R . .
H10C H 0.2115 1.0948 0.6499 0.060 Uiso 1 1 calc R . .
C11 C 0.3582(3) 0.6851(4) 0.9423(2) 0.0357(7) Uani 1 1 d . . .
C12 C 0.3727(2) 0.9512(4) 0.8775(2) 0.0337(7) Uani 1 1 d . . .
C14 C 0.2055(2) 1.0213(4) 0.8520(2) 0.0292(7) Uani 1 1 d . A .
C13 C 0.1779(2) 0.7447(4) 0.8896(2) 0.0329(7) Uani 1 1 d . . .
C15 C 0.2336(3) 1.0888(5) 0.9595(3) 0.0477(9) Uani 1 1 d . . .

loop_
_atom_site_aniso_label
_atom_site_aniso_U_11
_atom_site_aniso_U_22
_atom_site_aniso_U_33
_atom_site_aniso_U_23
_atom_site_aniso_U_13
_atom_site_aniso_U_12
Cr1 0.0249(3) 0.0200(2) 0.0220(3) 0.00237(19) 0.01186(19) 0.00216(18)
F1 0.120(14) 0.063(7) 0.031(5) 0.005(4) 0.023(6) 0.039(5)
F2 0.170(19) 0.060(11) 0.064(9) -0.040(8) 0.055(12) -0.053(12)
F3 0.077(8) 0.19(2) 0.054(6) 0.001(9) 0.044(6) 0.068(12)
F1A 0.061(6) 0.125(17) 0.025(6) -0.020(8) 0.001(5) 0.041(7)
F2A 0.166(18) 0.042(6) 0.061(6) -0.024(4) 0.039(11) 0.008(10)
F3A 0.095(10) 0.139(10) 0.048(6) -0.008(6) 0.044(6) -0.011(10)
O1 0.0648(18) 0.0637(19) 0.0355(14) 0.0136(14) 0.0134(13) 0.0298(16)
O2 0.0526(16) 0.0627(18) 0.0486(15) -0.0136(14) 0.0195(13) -0.0263(14)
O3 0.0634(18) 0.070(2) 0.0670(19) 0.0130(16) 0.0478(17) -0.0024(15)
O4 0.0553(15) 0.0265(12) 0.0400(13) 0.0051(11) 0.0172(12) 0.0120(11)
C1 0.0298(15) 0.0240(15) 0.0209(14) -0.0002(12) 0.0088(12) 0.0021(12)
C2 0.0299(15) 0.0227(14) 0.0271(15) -0.0010(12) 0.0134(13) -0.0010(12)
C3 0.0336(15) 0.0199(14) 0.0295(15) 0.0001(12) 0.0169(13) 0.0014(12)
C4 0.0324(15) 0.0254(15) 0.0254(15) -0.0025(12) 0.0164(13) -0.0012(12)
C5 0.0426(17) 0.0208(14) 0.0237(15) -0.0015(12) 0.0182(14) -0.0023(12)
C6 0.0357(17) 0.0329(17) 0.0347(17) 0.0022(15) 0.0073(14) 0.0066(14)
C7 0.0364(18) 0.0286(17) 0.053(2) -0.0008(16) 0.0187(16) -0.0081(14)
C8 0.0415(18) 0.0247(16) 0.048(2) 0.0031(15) 0.0216(16) 0.0079(14)
C9 0.0362(17) 0.048(2) 0.055(2) -0.0094(18) 0.0317(17) -0.0083(16)
C10 0.064(2) 0.0267(17) 0.0342(17) 0.0017(14) 0.0256(17) -0.0075(16)
C11 0.0391(17) 0.0365(18) 0.0297(17) 0.0012(15) 0.0133(15) 0.0087(15)
C12 0.0343(16) 0.0364(18) 0.0297(16) -0.0074(14) 0.0133(14) -0.0061(14)
C14 0.0334(16) 0.0272(16) 0.0308(16) -0.0020(13) 0.0175(13) 0.0022(13)
C13 0.0369(17) 0.0344(16) 0.0321(17) 0.0046(14) 0.0195(14) 0.0041(14)
C15 0.064(3) 0.040(2) 0.043(2) -0.0060(17) 0.026(2) 0.0093(19)

loop_
_atom_type_symbol
_atom_type_description
_atom_type_scat_dispersion_real
_atom_type_scat_dispersion_imag
_atom_type_scat_source
C C 0.0033 0.0016 'International Tables Vol C Tables 4.2.6.8 and 6.1.1.4'
H H 0.0000 0.0000 'International Tables Vol C Tables 4.2.6.8 and 6.1.1.4'
O O 0.0106 0.0060 'International Tables Vol C Tables 4.2.6.8 and 6.1.1.4'
F F 0.0171 0.0103 'International Tables Vol C Tables 4.2.6.8 and 6.1.1.4'
Cr Cr 0.3209 0.6236 'International Tables Vol C Tables 4.2.6.8 and 6.1.1.4'

loop_
_geom_angle_atom_site_label_1
_geom_angle_atom_site_label_2
_geom_angle_atom_site_label_3
_geom_angle
C11 Cr1 C12 82.20(16)
C11 Cr1 C13 80.76(15)
C12 Cr1 C13 127.98(15)
C11 Cr1 C14 120.08(14)
C12 Cr1 C14 72.33(13)
C13 Cr1 C14 74.80(14)
C11 Cr1 C5 138.00(13)
C12 Cr1 C5 87.76(13)
C13 Cr1 C5 134.42(13)
C14 Cr1 C5 94.85(12)
C11 Cr1 C4 100.02(13)
C12 Cr1 C4 85.21(13)
C13 Cr1 C4 146.13(14)
C14 Cr1 C4 129.46(12)
C5 Cr1 C4 38.30(11)
C11 Cr1 C3 86.10(13)
C12 Cr1 C3 117.50(13)
C13 Cr1 C3 109.87(14)
C14 Cr1 C3 153.69(12)
C5 Cr1 C3 62.88(11)
C4 Cr1 C3 37.32(11)
C11 Cr1 C1 146.12(13)
C12 Cr1 C1 122.27(13)
C13 Cr1 C1 97.47(13)
C14 Cr1 C1 91.41(11)
C5 Cr1 C1 37.56(11)
C4 Cr1 C1 63.16(11)
C3 Cr1 C1 62.49(11)
C11 Cr1 C2 109.06(14)
C12 Cr1 C2 146.94(13)
C13 Cr1 C2 84.98(13)
C14 Cr1 C2 121.86(12)
C5 Cr1 C2 62.78(11)
C4 Cr1 C2 62.55(11)
C3 Cr1 C2 37.01(10)
C1 Cr1 C2 37.57(11)
C5 C1 C2 107.5(3)
C5 C1 C6 127.2(3)
C2 C1 C6 124.9(3)
C5 C1 Cr1 69.95(16)
C2 C1 Cr1 71.48(16)
C6 C1 Cr1 129.5(2)
C3 C2 C1 108.1(3)
C3 C2 C7 126.1(3)
C1 C2 C7 125.3(3)
C3 C2 Cr1 71.06(17)
C1 C2 Cr1 70.95(17)
C7 C2 Cr1 130.1(2)
C4 C3 C2 108.8(3)
C4 C3 C8 125.7(3)
C2 C3 C8 125.2(3)
C4 C3 Cr1 70.33(16)
C2 C3 Cr1 71.92(17)
C8 C3 Cr1 127.9(2)
C3 C4 C5 107.6(3)
C3 C4 C9 125.4(3)
C5 C4 C9 126.7(3)
C3 C4 Cr1 72.35(16)
C5 C4 Cr1 70.74(16)
C9 C4 Cr1 126.9(2)
C1 C5 C4 108.0(3)
C1 C5 C10 125.6(3)
C4 C5 C10 126.1(3)
C1 C5 Cr1 72.49(16)
C4 C5 Cr1 70.95(16)
C10 C5 Cr1 127.5(2)
C1 C6 H6A 109.5
C1 C6 H6B 109.5
H6A C6 H6B 109.5
C1 C6 H6C 109.5
H6A C6 H6C 109.5
H6B C6 H6C 109.5
C2 C7 H7A 109.5
C2 C7 H7B 109.5
H7A C7 H7B 109.5
C2 C7 H7C 109.5
H7A C7 H7C 109.5
H7B C7 H7C 109.5
C3 C8 H8A 109.5
C3 C8 H8B 109.5
H8A C8 H8B 109.5
C3 C8 H8C 109.5
H8A C8 H8C 109.5
H8B C8 H8C 109.5
C4 C9 H9A 109.5
C4 C9 H9B 109.5
H9A C9 H9B 109.5
C4 C9 H9C 109.5
H9A C9 H9C 109.5
H9B C9 H9C 109.5
C5 C10 H10A 109.5
C5 C10 H10B 109.5
H10A C10 H10B 109.5
C5 C10 H10C 109.5
H10A C10 H10C 109.5
H10B C10 H10C 109.5
O1 C11 Cr1 179.0(4)
O2 C12 Cr1 174.6(3)
O4 C14 C15 112.0(3)
O4 C14 Cr1 127.1(2)
C15 C14 Cr1 120.9(2)
O3 C13 Cr1 178.3(3)
F1A C15 F3 117.2(16)
F1A C15 F2A 112.1(15)
F3 C15 F2A 84.8(15)
F1A C15 F3A 106.2(18)
F3 C15 F3A 16(2)
F2A C15 F3A 100.3(18)
F1A C15 F2 88.2(15)
F3 C15 F2 109.7(15)
F2A C15 F2 28.3(11)
F3A C15 F2 123.2(17)
F1A C15 F1 14(3)
F3 C15 F1 106.4(19)
F2A C15 F1 122.4(18)
F3A C15 F1 93.7(16)
F2 C15 F1 101(2)
F1A C15 C14 116.0(11)
F3 C15 C14 112.2(11)
F2A C15 C14 110.4(11)
F3A C15 C14 110.6(10)
F2 C15 C14 111.0(11)
F1 C15 C14 115.9(12)

loop_
_geom_bond_atom_site_label_1
_geom_bond_atom_site_label_2
_geom_bond_distance
Cr1 C11 1.858(3)
Cr1 C12 1.862(3)
Cr1 C13 1.878(3)
Cr1 C14 2.104(3)
Cr1 C5 2.191(3)
Cr1 C4 2.194(3)
Cr1 C3 2.220(3)
Cr1 C1 2.224(3)
Cr1 C2 2.231(3)
F1 C15 1.38(2)
F2 C15 1.37(2)
F3 C15 1.252(19)
F1A C15 1.25(2)
F2A C15 1.28(3)
F3A C15 1.369(19)
O1 C11 1.137(4)
O2 C12 1.142(4)
O3 C13 1.137(4)
O4 C14 1.201(4)
C1 C5 1.422(4)
C1 C2 1.435(4)
C1 C6 1.493(4)
C2 C3 1.413(4)
C2 C7 1.504(4)
C3 C4 1.412(4)
C3 C8 1.508(4)
C4 C5 1.439(4)
C4 C9 1.504(4)
C5 C10 1.499(4)
C6 H6A 0.9700
C6 H6B 0.9700
C6 H6C 0.9700
C7 H7A 0.9700
C7 H7B 0.9700
C7 H7C 0.9700
C8 H8A 0.9700
C8 H8B 0.9700
C8 H8C 0.9700
C9 H9A 0.9700
C9 H9B 0.9700
C9 H9C 0.9700
C10 H10A 0.9700
C10 H10B 0.9700
C10 H10C 0.9700
C14 C15 1.569(5)
